data_2006623
loop_
_publ_author_name
'Gjerl\/ov, Anne B.'
'Larsen, Sine'

_publ_contact_author
; Dr. Sine Larsen
    Centre for Crystallographic Studies
    University of Copenhagen
    Universitetsparken 5
    DK-2100 Copenhagen
    Denmark
;
_publ_section_title
;
 Quininium (<i>S</i>)-Mandelate
;
_journal_issue 10
_journal_name_full 'Acta Crystallographica Section C'
_journal_page_first 1505
_journal_page_last 1508
_journal_paper_doi 10.1107/S0108270197006112
_journal_volume 53
_journal_year 1997
_chemical_formula_iupac 'C20 H25 N2 O2 1+, C8 H7 O3 1-'
_chemical_formula_moiety 'C20 H25 N2 O2+ C8 H7 O3-'
_chemical_formula_sum 'C28 H32 N2 O5'
_chemical_formula_weight 476.56
_chemical_name_systematic
;
 quininium (S)-mandelate
;
_space_group_IT_number 19
_symmetry_cell_setting orthorhombic
_symmetry_space_group_name_Hall 'P 2ac 2ab'
_symmetry_space_group_name_H-M 'P 21 21 21'
_audit_creation_method SHELXL
_cell_angle_alpha 90.00
_cell_angle_beta 90.00
_cell_angle_gamma 90.00
_cell_formula_units_Z 4
_cell_length_a 6.5362(6)
_cell_length_b 12.4737(12)
_cell_length_c 32.056(3)
_cell_measurement_reflns_used 18
_cell_measurement_temperature 122.0(10)
_cell_measurement_theta_max 46.79
_cell_measurement_theta_min 38.13
_cell_volume 2613.5(4)
_computing_cell_refinement 'CAD-4 Software'
_computing_data_collection 'CAD-4 Software (Enraf-Nonius, 1989)'
_computing_data_reduction 'DREADD (Blessing, 1987)'
_computing_molecular_graphics 'ORTEPII (Johnson, 1976)'
_computing_publication_material SHELXL93
_computing_structure_refinement 'SHELXL93 (Sheldrick, 1993)'
_computing_structure_solution 'SHELXS86 (Sheldrick, 1990)'
_diffrn_ambient_temperature 122.0(10)
_diffrn_measurement_device 'Enraf Nonius CAD4'
_diffrn_measurement_method \w-2\q
_diffrn_radiation_monochromator graphite
_diffrn_radiation_source 'fine-focus sealed tube'
_diffrn_radiation_type CuK\a
_diffrn_radiation_wavelength 1.54184
_diffrn_reflns_av_R_equivalents 0.0081
_diffrn_reflns_av_sigmaI/netI 0.0167
_diffrn_reflns_limit_h_max 8
_diffrn_reflns_limit_h_min 0
_diffrn_reflns_limit_k_max 15
_diffrn_reflns_limit_k_min 0
_diffrn_reflns_limit_l_max 40
_diffrn_reflns_limit_l_min -39
_diffrn_reflns_number 6294
_diffrn_reflns_theta_max 74.91
_diffrn_reflns_theta_min 2.76
_diffrn_standards_decay_% 3.7
_diffrn_standards_interval_time 166.7
_diffrn_standards_number 3
_exptl_absorpt_coefficient_mu 0.674
_exptl_absorpt_correction_type none
_exptl_crystal_colour colourless
_exptl_crystal_density_diffrn 1.211
_exptl_crystal_density_method none
_exptl_crystal_description needle
_exptl_crystal_F_000 1016
_exptl_crystal_size_max 0.4
_exptl_crystal_size_mid 0.1
_exptl_crystal_size_min 0.1
_refine_diff_density_max 0.213
_refine_diff_density_min -0.207
_refine_ls_abs_structure_details 'Flack (1983)'
_refine_ls_abs_structure_Flack 0.08(11)
_refine_ls_extinction_coef 0.0035(2)
_refine_ls_extinction_method SHELXL
_refine_ls_goodness_of_fit_all 1.059
_refine_ls_goodness_of_fit_obs 1.074
_refine_ls_hydrogen_treatment refxyz
_refine_ls_matrix_type full
_refine_ls_number_parameters 413
_refine_ls_number_reflns 5290
_refine_ls_number_restraints 0
_refine_ls_restrained_S_all 1.059
_refine_ls_restrained_S_obs 1.074
_refine_ls_R_factor_all 0.0291
_refine_ls_R_factor_obs .0270
_refine_ls_shift/esd_max -0.043
_refine_ls_shift/esd_mean 0.002
_refine_ls_structure_factor_coef Fsqd
_refine_ls_weighting_details 'w = 1/[\s^2^(Fo^2^)+(0.0396P)^2^+0.3863P] where P=(Fo^2^+2Fc^2^)/3'
_refine_ls_weighting_scheme calc
_refine_ls_wR_factor_all 0.0708
_refine_ls_wR_factor_obs .0700
_reflns_number_observed 5055
_reflns_number_total 5290
_reflns_observed_criterion >2sigma(I)
_cod_data_source_file sx1027.cif
_cod_data_source_block fh251
_cod_depositor_comments
;
The following automatic conversions were performed:

'_refine_ls_weighting_scheme' value 'calc w =
1/[\s^2^(Fo^2^)+(0.0396P)^2^+0.3863P] where P=(Fo^2^+2Fc^2^)/3' was
changed to 'calc'. New tag '_refine_ls_weighting_details' was
created. The value of the new tag was set to 'w =
1/[\s^2^(Fo^2^)+(0.0396P)^2^+0.3863P] where P=(Fo^2^+2Fc^2^)/3'.

Automatic conversion script
Id: cif_fix_values 3143 2015-03-26 13:38:13Z robertas 
;
_cod_database_code 2006623

loop_
_symmetry_equiv_pos_as_xyz
'x, y, z'
'-x+1/2, -y, z+1/2'
'-x, y+1/2, -z+1/2'
'x+1/2, -y+1/2, -z'

loop_
_atom_site_aniso_label
_atom_site_aniso_U_11
_atom_site_aniso_U_22
_atom_site_aniso_U_33
_atom_site_aniso_U_12
_atom_site_aniso_U_13
_atom_site_aniso_U_23
O1 .0220(4) .0367(5) .0251(4) .0001(4) -.0007(3) -.0086(4)
O2 .0250(4) .0338(5) .0380(5) .0043(4) .0010(4) -.0171(4)
O3 .0316(5) .0394(5) .0243(4) -.0039(4) .0074(4) -.0115(4)
C1 .0257(6) .0220(5) .0198(5) .0009(5) -.0011(4) -.0034(4)
C2 .0264(6) .0258(6) .0184(5) .0009(5) -.0015(4) -.0029(4)
C3 .0280(6) .0245(6) .0159(5) .0008(5) -.0033(4) -.0031(4)
C4 .0286(6) .0277(6) .0232(5) .0008(5) -.0024(5) -.0048(4)
C5 .0345(7) .0400(7) .0256(6) -.0049(6) .0030(5) -.0034(5)
C6 .0547(9) .0330(7) .0303(6) -.0112(7) .0058(6) .0033(5)
C7 .0592(10) .0222(6) .0348(7) .0027(6) .0030(7) .0018(5)
C8 .0360(7) .0280(6) .0253(6) .0056(5) .0005(5) -.0025(5)
O4 .0201(4) .0249(4) .0207(4) .0002(3) -.0050(3) .0016(3)
O5 .0292(5) .0295(4) .0258(4) -.0079(4) .0044(3) -.0042(3)
N1 .0269(5) .0265(5) .0199(4) .0028(4) .0041(4) -.0011(4)
N2 .0196(5) .0204(4) .0175(4) .0002(4) .0021(4) -.0017(3)
C9 .0218(5) .0183(5) .0171(5) .0042(4) -.0002(4) .0020(4)
C10 .0211(5) .0179(5) .0182(5) .0039(4) .0005(4) .0007(4)
C11 .0243(6) .0201(5) .0173(5) .0009(4) .0009(4) -.0007(4)
C12 .0244(6) .0218(5) .0224(5) .0004(4) .0019(5) -.0003(4)
C13 .0283(6) .0256(6) .0250(6) -.0005(5) -.0029(5) -.0062(5)
C14 .0309(6) .0276(6) .0195(5) .0024(5) .0003(5) -.0057(4)
C15 .0247(6) .0217(5) .0193(5) .0040(4) .0015(4) .0002(4)
C16 .0244(6) .0263(6) .0223(5) .0023(5) .0057(5) .0013(5)
C17 .0211(6) .0221(5) .0214(5) .0017(4) .0012(4) .0002(4)
C18 .0178(5) .0184(5) .0164(5) .0006(4) -.0016(4) .0005(4)
C19 .0184(5) .0195(5) .0129(4) .0005(4) .0010(4) -.0006(4)
C20 .0246(6) .0204(5) .0196(5) -.0002(5) .0011(5) .0024(4)
C21 .0256(6) .0196(5) .0219(5) -.0021(4) -.0033(4) .0002(4)
C22 .0243(6) .0254(6) .0237(5) -.0010(5) -.0060(5) -.0025(4)
C23 .0265(6) .0263(6) .0143(5) .0009(5) -.0013(4) -.0027(4)
C24 .0191(6) .0249(6) .0284(6) .0038(4) -.0018(5) -.0047(5)
C25 .0260(6) .0210(5) .0249(5) .0030(4) -.0057(5) -.0061(4)
C26 .0402(8) .0288(6) .0378(7) .0054(6) -.0144(6) -.0005(5)
C27 .096(2) .0386(9) .0707(13) .0274(10) -.0392(12) -.0051(9)
C28 .0328(7) .0352(7) .0245(6) -.0069(6) .0064(6) -.0007(5)

loop_
_atom_site_label
_atom_site_fract_x
_atom_site_fract_y
_atom_site_fract_z
_atom_site_U_iso_or_equiv
_atom_site_thermal_displace_type
_atom_site_calc_flag
_atom_site_refinement_flags
_atom_site_occupancy
_atom_site_disorder_group
_atom_site_type_symbol
O1 .64815(13) .63592(8) .30372(3) .0279(2) Uani d . 1 . O
O2 .32058(14) .67265(8) .31811(3) .0323(2) Uani d . 1 . O
O3 .56952(15) .52931(8) .23643(3) .0318(2) Uani d . 1 . O
C1 .4596(2) .63070(9) .29695(3) .0225(2) Uani d . 1 . C
C2 .3940(2) .56422(10) .25870(4) .0235(2) Uani d . 1 . C
C3 .2598(2) .47117(9) .27215(3) .0228(2) Uani d . 1 . C
C4 .0622(2) .49054(10) .28668(4) .0265(2) Uani d . 1 . C
C5 -.0603(2) .40685(12) .30045(4) .0334(3) Uani d . 1 . C
C6 .0142(3) .30253(12) .29982(4) .0393(3) Uani d . 1 . C
C7 .2090(3) .28248(11) .28484(5) .0388(3) Uani d . 1 . C
C8 .3322(2) .36619(11) .27086(4) .0298(3) Uani d . 1 . C
H3O .666(3) .5471(13) .2543(5) .030 Uiso d . 1 . H
H2 .311(2) .6169(12) .2403(5) .030 Uiso d . 1 . H
H4 .012(2) .5652(12) .2869(5) .030 Uiso d . 1 . H
H5 -.200(3) .4218(13) .3109(5) .030 Uiso d . 1 . H
H6 -.071(3) .2442(12) .3111(5) .030 Uiso d . 1 . H
H7 .260(3) .2108(13) .2837(5) .030 Uiso d . 1 . H
H8 .467(3) .3505(12) .2604(5) .030 Uiso d . 1 . H
O4 1.26817(12) .26886(7) .13322(2) .0219(2) Uani d . 1 . O
O5 .49531(14) -.04174(7) .07214(3) .0282(2) Uani d . 1 . O
N1 1.1847(2) .10450(8) -.00953(3) .0244(2) Uani d . 1 . N
N2 .81507(15) .35086(8) .14833(3) .0191(2) Uani d . 1 . N
C9 1.1201(2) .18180(9) .07254(3) .0191(2) Uani d . 1 . C
C10 .9771(2) .10915(8) .05445(3) .0191(2) Uani d . 1 . C
C11 .7989(2) .07089(9) .07553(3) .0206(2) Uani d . 1 . C
C12 .6687(2) .00123(9) .05558(4) .0229(2) Uani d . 1 . C
C13 .7060(2) -.03166(10) .01388(4) .0263(2) Uani d . 1 . C
C14 .8755(2) .00356(10) -.00653(4) .0260(3) Uani d . 1 . C
C15 1.0163(2) .07385(9) .01297(3) .0219(2) Uani d . 1 . C
C16 1.3156(2) .16879(10) .00912(4) .0243(2) Uani d . 1 . C
C17 1.2896(2) .20970(9) .04980(4) .0215(2) Uani d . 1 . C
C18 1.0831(2) .23194(8) .11528(3) .0175(2) Uani d . 1 . C
C19 .9339(2) .32687(9) .10916(3) .0169(2) Uani d . 1 . C
C20 1.0364(2) .43194(9) .09476(3) .0215(2) Uani d . 1 . C
C21 1.0009(2) .52052(9) .12728(4) .0224(2) Uani d . 1 . C
C22 1.0777(2) .48235(10) .16986(4) .0245(2) Uani d . 1 . C
C23 .9489(2) .38630(10) .18400(3) .0224(2) Uani d . 1 . C
C24 .6609(2) .43677(10) .13907(4) .0241(2) Uani d . 1 . C
C25 .7706(2) .54472(9) .13160(4) .0240(2) Uani d . 1 . C
C26 .6826(2) .60335(11) .09497(5) .0356(3) Uani d . 1 . C
C27 .5843(4) .69525(15) .09758(7) .0683(6) Uani d . 1 . C
C28 .4504(2) -.01593(11) .11460(4) .0308(3) Uani d . 1 . C
H4O 1.304(3) .2186(13) .1543(5) .030 Uiso d . 1 . H
H2N .750(3) .2889(13) .1580(5) .030 Uiso d . 1 . H
H11 .770(2) .0924(12) .1033(5) .030 Uiso d . 1 . H
H13 .609(3) -.0811(13) .0002(5) .030 Uiso d . 1 . H
H14 .901(2) -.0182(12) -.0349(5) .030 Uiso d . 1 . H
H16 1.439(3) .1865(12) -.0060(5) .030 Uiso d . 1 . H
H17 1.388(3) .2575(12) .0607(5) .030 Uiso d . 1 . H
H18 1.017(2) .1794(12) .1345(5) .030 Uiso d . 1 . H
H19 .825(2) .3036(12) .0890(5) .030 Uiso d . 1 . H
H201 .980(2) .4535(12) .0667(5) .030 Uiso d . 1 . H
H202 1.184(3) .4177(13) .0915(5) .030 Uiso d . 1 . H
H21 1.071(3) .5853(13) .1181(5) .030 Uiso d . 1 . H
H221 1.061(2) .5429(12) .1912(5) .030 Uiso d . 1 . H
H222 1.223(3) .4621(12) .1698(5) .030 Uiso d . 1 . H
H231 1.024(2) .3256(13) .1924(5) .030 Uiso d . 1 . H
H232 .855(2) .4060(13) .2067(5) .030 Uiso d . 1 . H
H241 .573(3) .4373(12) .1641(5) .030 Uiso d . 1 . H
H242 .588(2) .4109(12) .1134(5) .030 Uiso d . 1 . H
H25 .751(3) .5886(12) .1561(5) .030 Uiso d . 1 . H
H26 .702(2) .5706(13) .0661(5) .030 Uiso d . 1 . H
H271 .532(2) .7304(12) .0694(5) .030 Uiso d . 1 . H
H272 .567(3) .7317(12) .1246(5) .030 Uiso d . 1 . H
H281 .553(3) -.0473(12) .1344(5) .030 Uiso d . 1 . H
H282 .436(2) .0640(13) .1186(5) .030 Uiso d . 1 . H
H283 .319(3) -.0505(13) .1191(5) .030 Uiso d . 1 . H

loop_
_atom_type_symbol
_atom_type_description
_atom_type_scat_dispersion_real
_atom_type_scat_dispersion_imag
_atom_type_scat_source
C C 0.0181 0.0091 'International Tables Vol C Tables 4.2.6.8 and 6.1.1.4'
H H 0.0000 0.0000 'International Tables Vol C Tables 4.2.6.8 and 6.1.1.4'
O O 0.0492 0.0322 'International Tables Vol C Tables 4.2.6.8 and 6.1.1.4'
N N 0.0311 0.0180 'International Tables Vol C Tables 4.2.6.8 and 6.1.1.4'

loop_
_geom_angle_atom_site_label_1
_geom_angle_atom_site_label_2
_geom_angle_atom_site_label_3
_geom_angle_site_symmetry_1
_geom_angle_site_symmetry_3
_geom_angle
_geom_angle_publ_flag
C1 O1 H3O . . 83.5(5) ?
C1 O1 O3 . . 68.49(7) yes
H3O O1 O3 . . 15.2(5) ?
H3O O3 C2 . . 100.0(10) ?
H3O O3 O1 . . 35.4(10) ?
C2 O3 O1 . . 65.38(6) yes
H3O O3 H3O . . 0.(3) ?
C2 O3 H3O . . 100.0(10) ?
O1 O3 H3O . . 35.4(10) ?
O2 C1 O1 . . 126.86(11) yes
O2 C1 C2 . . 117.08(11) yes
O1 C1 C2 . . 116.06(10) yes
O3 C2 C3 . . 112.05(10) yes
O3 C2 C1 . . 109.89(10) yes
C3 C2 C1 . . 110.28(9) yes
O3 C2 H2 . . 109.2(8) ?
C3 C2 H2 . . 110.3(9) ?
C1 C2 H2 . . 104.9(8) ?
C8 C3 C4 . . 119.19(12) yes
C8 C3 C2 . . 120.95(12) yes
C4 C3 C2 . . 119.86(11) yes
C5 C4 C3 . . 120.70(12) yes
C5 C4 H4 . . 121.0(9) ?
C3 C4 H4 . . 118.3(9) ?
C4 C5 C6 . . 119.83(14) yes
C4 C5 H5 . . 119.9(9) ?
C6 C5 H5 . . 120.3(9) ?
C7 C6 C5 . . 119.80(13) yes
C7 C6 H6 . . 121.0(9) ?
C5 C6 H6 . . 119.1(9) ?
C6 C7 C8 . . 120.54(13) yes
C6 C7 H7 . . 120.1(10) ?
C8 C7 H7 . . 119.3(10) ?
C7 C8 C3 . . 119.93(13) yes
C7 C8 H8 . . 119.2(9) ?
C3 C8 H8 . . 120.8(9) ?
H4O O4 C18 . . 106.5(10) ?
H4O O4 O1 . 3_745 4.2(9) ?
C18 O4 O1 . 3_745 106.28(6) ?
H4O O4 H4O . . 0.(3) ?
C18 O4 H4O . . 106.5(10) ?
O1 O4 H4O 3_745 . 4.2(9) ?
C12 O5 C28 . . 116.98(9) yes
C16 N1 C15 . . 116.95(10) yes
H2N N2 C24 . . 110.5(10) ?
H2N N2 C23 . . 104.8(10) ?
C24 N2 C23 . . 109.30(9) yes
H2N N2 C19 . . 110.3(10) ?
C24 N2 C19 . . 108.85(8) yes
C23 N2 C19 . . 113.06(9) yes
H2N N2 O2 . 3_645 8.2(10) ?
C24 N2 O2 . 3_645 117.35(7) ?
C23 N2 O2 . 3_645 97.68(7) ?
C19 N2 O2 . 3_645 110.35(7) ?
H2N N2 H2N . . 0.(3) ?
C24 N2 H2N . . 110.5(10) ?
C23 N2 H2N . . 104.8(10) ?
C19 N2 H2N . . 110.3(10) ?
O2 N2 H2N 3_645 . 8.2(10) ?
C17 C9 C10 . . 118.36(10) yes
C17 C9 C18 . . 120.09(10) yes
C10 C9 C18 . . 121.50(10) yes
C15 C10 C9 . . 117.30(10) yes
C15 C10 C11 . . 119.04(10) yes
C9 C10 C11 . . 123.67(10) yes
C12 C11 C10 . . 119.73(10) yes
C12 C11 H11 . . 119.4(10) ?
C10 C11 H11 . . 120.9(10) ?
O5 C12 C11 . . 125.67(10) yes
O5 C12 C13 . . 113.37(11) yes
C11 C12 C13 . . 120.96(11) yes
C14 C13 C12 . . 120.00(11) yes
C14 C13 H13 . . 120.6(9) ?
C12 C13 H13 . . 119.3(9) ?
C13 C14 C15 . . 121.13(11) yes
C13 C14 H14 . . 120.2(9) ?
C15 C14 H14 . . 118.6(9) ?
N1 C15 C14 . . 117.54(10) yes
N1 C15 C10 . . 123.36(11) yes
C14 C15 C10 . . 119.11(11) yes
N1 C16 C17 . . 124.19(11) yes
N1 C16 H16 . . 117.0(9) ?
C17 C16 H16 . . 118.7(9) ?
C9 C17 C16 . . 119.79(11) yes
C9 C17 H17 . . 121.0(9) ?
C16 C17 H17 . . 119.2(9) ?
O4 C18 C9 . . 111.27(9) yes
O4 C18 C19 . . 109.95(9) yes
C9 C18 C19 . . 107.44(8) yes
O4 C18 H18 . . 109.5(9) ?
C9 C18 H18 . . 110.7(9) ?
C19 C18 H18 . . 107.9(9) ?
N2 C19 C20 . . 107.73(9) yes
N2 C19 C18 . . 111.80(8) yes
C20 C19 C18 . . 114.50(9) yes
N2 C19 H19 . . 103.0(9) ?
C20 C19 H19 . . 111.2(9) ?
C18 C19 H19 . . 108.0(9) ?
C21 C20 C19 . . 110.02(9) yes
C21 C20 H201 . . 111.0(8) ?
C19 C20 H201 . . 109.6(9) ?
C21 C20 H202 . . 110.4(9) ?
C19 C20 H202 . . 107.6(9) ?
H201 C20 H202 . . 108.0(13) ?
C22 C21 C20 . . 109.38(9) yes
C22 C21 C25 . . 107.53(10) yes
C20 C21 C25 . . 110.43(9) yes
C22 C21 H21 . . 112.1(9) ?
C20 C21 H21 . . 108.7(9) ?
C25 C21 H21 . . 108.7(10) ?
C21 C22 C23 . . 109.09(9) yes
C21 C22 H221 . . 109.4(8) ?
C23 C22 H221 . . 108.6(9) ?
C21 C22 H222 . . 113.2(9) ?
C23 C22 H222 . . 109.3(9) ?
H221 C22 H222 . . 107.1(12) ?
N2 C23 C22 . . 108.89(9) yes
N2 C23 H231 . . 106.5(9) ?
C22 C23 H231 . . 115.2(10) ?
N2 C23 H232 . . 105.8(9) ?
C22 C23 H232 . . 111.5(9) ?
H231 C23 H232 . . 108.4(12) ?
N2 C24 C25 . . 110.00(9) yes
N2 C24 H241 . . 103.5(9) ?
C25 C24 H241 . . 113.0(9) ?
N2 C24 H242 . . 104.5(9) ?
C25 C24 H242 . . 111.9(9) ?
H241 C24 H242 . . 113.2(13) ?
C26 C25 C21 . . 113.58(11) yes
C26 C25 C24 . . 111.66(10) yes
C21 C25 C24 . . 107.24(9) yes
C26 C25 H25 . . 108.1(9) ?
C21 C25 H25 . . 108.2(10) ?
C24 C25 H25 . . 107.9(9) ?
C27 C26 C25 . . 124.2(2) yes
C27 C26 H26 . . 117.7(9) ?
C25 C26 H26 . . 118.0(9) ?
C26 C27 H271 . . 117.6(8) ?
C26 C27 H272 . . 120.9(9) ?
H271 C27 H272 . . 121.4(12) ?
O5 C28 H281 . . 112.2(9) ?
O5 C28 H282 . . 111.2(9) ?
H281 C28 H282 . . 111.5(13) ?
O5 C28 H283 . . 102.9(9) ?
H281 C28 H283 . . 109.0(12) ?
H282 C28 H283 . . 109.7(13) ?

loop_
_geom_bond_atom_site_label_1
_geom_bond_atom_site_label_2
_geom_bond_site_symmetry_2
_geom_bond_distance
_geom_bond_publ_flag
O1 C1 . 1.2533(15) yes
O1 H3O . 1.94(2) no
O1 O3 . 2.5857(12) no
O2 C1 . 1.2486(15) yes
O3 H3O . .88(2) no
O3 C2 . 1.4199(14) yes
O3 H3O . .88(2) no
C1 C2 . 1.541(2) yes
C2 C3 . 1.517(2) yes
C2 H2 . 1.03(2) no
C3 C8 . 1.393(2) yes
C3 C4 . 1.394(2) yes
C4 C5 . 1.388(2) yes
C4 H4 . .99(2) no
C5 C6 . 1.390(2) yes
C5 H5 . .99(2) no
C6 C7 . 1.384(2) yes
C6 H6 . .99(2) no
C7 C8 . 1.393(2) yes
C7 H7 . .95(2) no
C8 H8 . .96(2) no
O4 H4O . .95(2) no
O4 C18 . 1.4162(13) yes
O4 O1 3_745 2.6711(12) no
O4 H4O . .95(2) no
O5 C12 . 1.3614(15) yes
O5 C28 . 1.4290(15) yes
N1 C16 . 1.316(2) yes
N1 C15 . 1.370(2) yes
N2 H2N . .94(2) no
N2 C24 . 1.5005(15) yes
N2 C23 . 1.5060(14) yes
N2 C19 . 1.5065(13) yes
N2 O2 3_645 2.6239(13) no
N2 H2N . .94(2) no
C9 C17 . 1.371(2) yes
C9 C10 . 1.425(2) yes
C9 C18 . 1.5254(15) yes
C10 C15 . 1.4239(14) yes
C10 C11 . 1.428(2) yes
C11 C12 . 1.374(2) yes
C11 H11 . .95(2) no
C12 C13 . 1.419(2) yes
C13 C14 . 1.359(2) yes
C13 H13 . .99(2) no
C14 C15 . 1.417(2) yes
C14 H14 . .96(2) no
C16 C17 . 1.411(2) yes
C16 H16 . .97(2) no
C17 H17 . .94(2) no
C18 C19 . 1.5465(15) yes
C18 H18 . 1.00(2) no
C19 C20 . 1.5424(15) yes
C19 H19 . 1.01(2) no
C20 C21 . 1.537(2) yes
C20 H201 . 1.01(2) no
C20 H202 . .99(2) no
C21 C22 . 1.530(2) yes
C21 C25 . 1.541(2) yes
C21 H21 . .97(2) no
C22 C23 . 1.533(2) yes
C22 H221 . 1.026(15) no
C22 H222 . .98(2) no
C23 H231 . .94(2) no
C23 H232 . .98(2) no
C24 C25 . 1.544(2) yes
C24 H241 . .98(2) no
C24 H242 . 1.00(2) no
C25 C26 . 1.498(2) yes
C25 H25 . .97(2) no
C26 C27 . 1.317(2) yes
C26 H26 . 1.02(2) no
C27 H271 . 1.06(2) no
C27 H272 . .99(2) no
C28 H281 . 1.00(2) no
C28 H282 . 1.01(2) no
C28 H283 . .97(2) no

loop_
_geom_torsion_atom_site_label_1
_geom_torsion_atom_site_label_2
_geom_torsion_atom_site_label_3
_geom_torsion_atom_site_label_4
_geom_torsion
_geom_torsion_publ_flag
O1 C1 C2 O3 -5.13(15) yes
O1 C1 C2 C3 118.87(12) yes
C1 C2 C3 C4 70.32(14) yes
O3 C2 C3 C4 -166.93(10) yes
C10 C9 C18 O4 159.14(10) yes
C17 C9 C18 O4 -23.61(14) yes
C17 C9 C18 C19 96.79(12) yes
C10 C9 C18 C19 -80.45(12) yes
C9 C18 C19 N2 154.64(9) yes
C9 C18 C19 C20 -82.49(11) yes
O4 C18 C19 C20 38.75(11) yes
O4 C18 C19 N2 -84.12(11) yes
C25 C21 N2 C24 7.11(8) yes
C25 C21 N2 C19 125.10(8) yes
C25 C21 N2 C23 -112.06(8) yes
C20 C21 N2 C19 3.54(7) yes
C20 C21 N2 C23 126.38(9) yes
C20 C21 N2 C24 -114.45(9) yes
C22 C21 N2 C23 5.67(8) yes
C22 C21 N2 C24 124.84(9) yes
C22 C21 N2 C19 -117.17(9) yes
C24 C25 C26 C27 114.2(2) yes
C11 C12 O5 C28 -3.1(2) yes
